data_7050016
loop_
_publ_author_name
'Marion Giraud'
'Anne L\'eaustic'
'Marie-France Charlot'
'Pei Yu'
'Mich\`ele C\'esario'
'Christian Philouze'
'Robert Pansu'
'Keitaro Nakatani'
'El\'ena Ishow'

_publ_section_title
;
 Synthesis and photochromism of two new
 1,2-bis(thiazolyl)perfluorocyclopentenes with chelating sites
;
_journal_issue 3
_journal_name_full 'New Journal of Chemistry'
_journal_page_first 439
_journal_paper_doi 10.1039/b409274k
_journal_volume 29
_journal_year 2005
_chemical_compound_source 'chemical synthesis'
_chemical_formula_structural 'C23 H14 F6 N4 S2'
_chemical_formula_sum 'C23 H14 F6 N4 S2'
_chemical_formula_weight 524.50
_chemical_name_systematic
;
?
;
_space_group_IT_number 14
_symmetry_cell_setting monoclinic
_symmetry_space_group_name_Hall '-P 2yn'
_symmetry_space_group_name_H-M 'P 1 21/n 1'
_atom_sites_solution_hydrogens geom
_atom_sites_solution_primary direct
_atom_sites_solution_secondary difmap
_audit_creation_method SHELXL
_cell_angle_alpha 90.00
_cell_angle_beta 93.52(4)
_cell_angle_gamma 90.00
_cell_formula_units_Z 4
_cell_length_a 16.492(6)
_cell_length_b 8.379(3)
_cell_length_c 16.790(7)
_cell_measurement_reflns_used 9136
_cell_measurement_temperature 293(2)
_cell_volume 2315.8(15)
_computing_cell_refinement
;
'DENZO    (Otwinowski & Minor, 1997)    COLLECT  (Hooft,1998)'
;
_computing_data_collection
;
'DENZO    (Otwinowski & Minor, 1997)    COLLECT  (Hooft,1998)'
;
_computing_data_reduction 'HKL package  (Otwinowski & Minor,1997)'
_computing_molecular_graphics 'R3M (Riche,1983)   ORTEP   (Johnson,1965)'
_computing_publication_material SHELXL-93)
_computing_structure_refinement 'SHELXL-93 (Sheldrick, 1993)'
_computing_structure_solution 'SHELXS-86 (Sheldrick, 1990)'
_diffrn_ambient_temperature 293(2)
_diffrn_measurement_device 'Nonius kappaCCD diffractometer'
_diffrn_measurement_method 'phi scans'
_diffrn_radiation_monochromator graphite
_diffrn_radiation_source 'fine-focus sealed tube'
_diffrn_radiation_type MoK\a
_diffrn_radiation_wavelength 0.71073
_diffrn_reflns_av_R_equivalents 0.0229
_diffrn_reflns_av_sigmaI/netI 0.0367
_diffrn_reflns_limit_h_max 22
_diffrn_reflns_limit_h_min -22
_diffrn_reflns_limit_k_max 9
_diffrn_reflns_limit_k_min -9
_diffrn_reflns_limit_l_max 22
_diffrn_reflns_limit_l_min -22
_diffrn_reflns_number 10909
_diffrn_reflns_theta_max 29.15
_diffrn_reflns_theta_min 1.68
_exptl_absorpt_coefficient_mu 0.298
_exptl_absorpt_correction_type none
_exptl_crystal_colour colorless
_exptl_crystal_density_diffrn 1.504
_exptl_crystal_description prism
_exptl_crystal_F_000 1064
_exptl_crystal_size_max 0.6
_exptl_crystal_size_mid 0.4
_exptl_crystal_size_min 0.35
_refine_diff_density_max 0.273
_refine_diff_density_min -0.211
_refine_diff_density_rms 0.037
_refine_ls_extinction_method none
_refine_ls_goodness_of_fit_all 0.869
_refine_ls_goodness_of_fit_ref 0.876
_refine_ls_hydrogen_treatment constr
_refine_ls_matrix_type full
_refine_ls_number_parameters 352
_refine_ls_number_reflns 5694
_refine_ls_number_restraints 46
_refine_ls_restrained_S_all 0.893
_refine_ls_restrained_S_obs 0.879
_refine_ls_R_factor_all 0.0749
_refine_ls_R_factor_gt 0.0496
_refine_ls_shift/esd_mean 0.049
_refine_ls_shift/su_max 1.100
_refine_ls_structure_factor_coef Fsqd
_refine_ls_weighting_details 'w=1/[\s^2^(Fo^2^)+(0.1028P)^2^+1.0702P] where P=(Fo^2^+2Fc^2^)/3'
_refine_ls_weighting_scheme calc
_refine_ls_wR_factor_all 0.1698
_refine_ls_wR_factor_ref 0.1401
_reflns_number_gt 4078
_reflns_number_total 5695
_reflns_threshold_expression >2sigma(I)
_cod_data_source_file b409274k.txt
_cod_data_source_block photochromic_compound
_cod_depositor_comments
;
The following automatic conversions were performed:

'_refine_ls_weighting_scheme' value 'calc
w=1/[\s^2^(Fo^2^)+(0.1028P)^2^+1.0702P] where P=(Fo^2^+2Fc^2^)/3' was
changed to 'calc'. New tag '_refine_ls_weighting_details' was
created. The value of the new tag was set to
'w=1/[\s^2^(Fo^2^)+(0.1028P)^2^+1.0702P] where P=(Fo^2^+2Fc^2^)/3'.

Automatic conversion script
Id: cif_fix_values 3143 2015-03-26 13:38:13Z robertas 
;
_cod_original_sg_symbol_H-M 'P 21/n'
_cod_original_formula_sum 'C23 H14 F6 N4  S2'
_cod_database_code 7050016

loop_
_symmetry_equiv_pos_as_xyz
'x, y, z'
'-x+1/2, y+1/2, -z+1/2'
'-x, -y, -z'
'x-1/2, -y-1/2, z-1/2'

loop_
_atom_site_aniso_label
_atom_site_aniso_U_11
_atom_site_aniso_U_22
_atom_site_aniso_U_33
_atom_site_aniso_U_23
_atom_site_aniso_U_13
_atom_site_aniso_U_12
S1A 0.0611(3) 0.0510(4) 0.0751(4) -0.0103(3) 0.0113(3) -0.0080(2)
C2A 0.0515(10) 0.0496(13) 0.0568(11) -0.0062(9) 0.0037(8) 0.0007(9)
C3A 0.0478(9) 0.0458(12) 0.0487(10) -0.0029(8) 0.0062(8) 0.0017(8)
N4A 0.0513(9) 0.0488(10) 0.0521(9) -0.0025(7) 0.0118(7) -0.0012(8)
C5A 0.0476(10) 0.0467(12) 0.0597(12) 0.0011(9) 0.0098(8) 0.0041(9)
C9A 0.078(2) 0.082(2) 0.0544(13) -0.0145(12) 0.0004(11) -0.0089(14)
C10A 0.0462(10) 0.0570(14) 0.0691(13) 0.0082(11) 0.0153(9) 0.0072(9)
C11A 0.0626(13) 0.072(2) 0.0671(14) 0.0065(12) 0.0175(11) 0.0057(12)
C12A 0.072(2) 0.102(2) 0.070(2) 0.014(2) 0.0231(13) 0.016(2)
C13A 0.070(2) 0.117(3) 0.090(2) 0.038(2) 0.0344(15) 0.014(2)
C14A 0.085(2) 0.083(2) 0.117(3) 0.029(2) 0.036(2) -0.011(2)
N15A 0.0739(13) 0.068(2) 0.093(2) 0.0130(12) 0.0236(11) -0.0089(11)
S1B 0.0637(3) 0.0539(4) 0.0731(4) -0.0115(3) 0.0105(3) 0.0120(3)
C2B 0.0560(11) 0.0502(13) 0.0562(11) -0.0039(9) 0.0074(9) 0.0036(9)
C3B 0.0516(10) 0.0483(12) 0.0481(10) -0.0043(8) 0.0108(8) 0.0036(8)
N4B 0.0572(9) 0.0539(11) 0.0482(9) -0.0037(8) 0.0141(7) 0.0018(8)
C5B 0.0512(10) 0.0538(13) 0.0559(11) -0.0119(9) 0.0146(8) -0.0039(9)
C9B 0.090(2) 0.061(2) 0.0608(14) 0.0031(11) -0.0033(12) 0.0120(13)
C10B 0.0567(11) 0.065(2) 0.0606(12) -0.0205(11) 0.0218(9) -0.0158(11)
C11B 0.085(2) 0.083(2) 0.0565(13) -0.0116(13) 0.0191(12) -0.0106(14)
C12B 0.109(2) 0.116(3) 0.0543(14) -0.017(2) 0.0254(15) -0.031(2)
C13B 0.107(2) 0.131(3) 0.071(2) -0.048(2) 0.047(2) -0.050(2)
C14B 0.090(2) 0.101(3) 0.105(2) -0.051(2) 0.052(2) -0.019(2)
N15B 0.0737(13) 0.075(2) 0.090(2) -0.0308(12) 0.0372(11) -0.0080(11)
C6A 0.0492(10) 0.0439(11) 0.0423(9) -0.0037(8) 0.0048(7) 0.0022(8)
C6B 0.0519(10) 0.0448(11) 0.0431(9) -0.0009(8) 0.0069(7) 0.0043(8)
C7A 0.0550(11) 0.0524(13) 0.0483(10) -0.0080(9) 0.0123(8) 0.0010(9)
F7A1 0.062(2) 0.069(2) 0.101(3) -0.007(2) 0.031(2) 0.012(2)
F7A2 0.078(2) 0.0783(15) 0.0508(11) -0.0237(9) 0.0014(11) -0.0045(14)
C7B 0.0653(13) 0.0555(14) 0.0511(11) -0.0006(9) 0.0181(9) -0.0042(10)
F7B1 0.0960(14) 0.0519(10) 0.0561(9) 0.0081(7) 0.0304(9) 0.0022(9)
F7B2 0.0546(9) 0.0773(13) 0.0800(13) -0.0008(10) 0.0028(9) -0.0166(8)
C8 0.065(2) 0.039(2) 0.067(2) -0.0093(15) 0.017(2) 0.0011(14)
F81 0.118(2) 0.0554(13) 0.109(2) -0.0385(11) 0.054(2) -0.0331(12)
F82 0.0817(12) 0.0661(13) 0.0892(13) 0.0231(10) 0.0202(11) 0.0206(10)

loop_
_atom_site_label
_atom_site_type_symbol
_atom_site_fract_x
_atom_site_fract_y
_atom_site_fract_z
_atom_site_U_iso_or_equiv
_atom_site_thermal_displace_type
_atom_site_occupancy
_atom_site_calc_flag
_atom_site_refinement_flags
_atom_site_disorder_group
S1A S 0.25602(4) 0.00852(7) 0.89048(4) 0.0621(2) Uani 1 d . .
C2A C 0.31461(12) 0.1391(3) 0.83964(13) 0.0526(5) Uani 1 d . .
C3A C 0.34590(12) 0.2528(3) 0.89187(12) 0.0473(4) Uani 1 d . .
N4A N 0.32377(10) 0.2387(2) 0.96968(10) 0.0504(4) Uani 1 d . .
C5A C 0.27741(12) 0.1154(3) 0.97716(13) 0.0511(5) Uani 1 d . .
C9A C 0.3243(2) 0.1179(4) 0.75237(14) 0.0715(7) Uani 1 d . .
H9A1 H 0.2788 0.0590 0.7291 0.093 Uiso 1 calc R .
H9A2 H 0.3735 0.0604 0.74470 0.093 Uiso 1 calc R .
H9A3 H 0.3266 0.2206 0.7273 0.093 Uiso 1 calc R .
C10A C 0.24402(12) 0.0637(3) 1.05211(14) 0.0569(5) Uani 1 d . .
C11A C 0.25371(15) 0.1539(4) 1.12058(15) 0.0668(6) Uani 1 d . .
H11A H 0.28136 0.2506 1.12069 0.080 Uiso 1 calc R .
C12A C 0.2214(2) 0.0973(4) 1.1891(2) 0.0804(8) Uani 1 d . .
H12A H 0.2271 0.1551 1.2364 0.096 Uiso 1 calc R .
C13A C 0.1810(2) -0.0442(5) 1.1862(2) 0.0911(10) Uani 1 d . .
H13A H 0.1589 -0.0848 1.2316 0.109 Uiso 1 calc R .
C14A C 0.1735(2) -0.1257(4) 1.1159(2) 0.0935(10) Uani 1 d . .
H14A H 0.1453 -0.2218 1.1151 0.112 Uiso 1 calc R .
N15A N 0.20408(14) -0.0765(3) 1.04785(15) 0.0773(6) Uani 1 d . .
S1B S 0.57901(4) 0.04786(8) 0.73786(4) 0.0633(2) Uani 1 d . .
C2B C 0.53607(13) 0.1569(3) 0.81147(13) 0.0539(5) Uani 1 d . .
C3B C 0.49570(12) 0.2840(3) 0.77718(12) 0.0490(5) Uani 1 d . .
N4B N 0.49939(11) 0.2992(2) 0.69550(10) 0.0527(4) Uani 1 d . .
C5B C 0.54105(12) 0.1824(3) 0.66731(12) 0.0532(5) Uani 1 d . .
C9B C 0.5487(2) 0.1144(3) 0.89815(14) 0.0711(7) Uani 1 d . .
H9B1 H 0.5898 0.1822 0.9230 0.092 Uiso 1 calc R .
H9B2 H 0.5657 0.0051 0.90311 0.092 Uiso 1 calc R .
H9B3 H 0.4988 0.1287 0.9238 0.092 Uiso 1 calc R .
C10B C 0.55967(13) 0.1668(3) 0.58298(14) 0.0599(6) Uani 1 d . .
C11B C 0.5324(2) 0.2775(4) 0.52705(15) 0.0743(7) Uani 1 d . .
H11B H 0.4991 0.3616 0.54062 0.089 Uiso 1 calc R .
C12B C 0.5560(2) 0.2594(5) 0.4499(2) 0.0921(10) Uani 1 d . .
H12B H 0.5389 0.3322 0.4105 0.111 Uiso 1 calc R .
C13B C 0.6040(2) 0.1359(5) 0.4320(2) 0.1013(13) Uani 1 d . .
H13B H 0.6211 0.1233 0.3806 0.122 Uiso 1 calc R .
C14B C 0.6268(2) 0.0301(5) 0.4906(2) 0.0965(11) Uani 1 d . .
H14B H 0.6587 -0.0563 0.4771 0.116 Uiso 1 calc R .
N15B N 0.60639(14) 0.0421(3) 0.56677(15) 0.0781(7) Uani 1 d . .
C6A C 0.39427(12) 0.3920(2) 0.87198(11) 0.0451(4) Uani 1 d D .
C6B C 0.45327(12) 0.4075(3) 0.82061(11) 0.0464(4) Uani 1 d D .
C7A C 0.37796(13) 0.5497(3) 0.91107(12) 0.0515(5) Uani 1 d D .
F7A1 F 0.3003(4) 0.5840(10) 0.9144(4) 0.076(2) Uani 0.80 d PD .
F7A2 F 0.4137(2) 0.5561(3) 0.98552(14) 0.0693(6) Uani 0.80 d PD .
G7A1 F 0.3865(6) 0.5536(17) 0.9917(7) 0.067(3) Uiso 0.20 d PD .
G7A2 F 0.2941(14) 0.5821(33) 0.9099(13) 0.045(3) Uiso 0.20 d PD .
C7B C 0.47995(14) 0.5779(3) 0.81517(13) 0.0567(5) Uani 1 d D .
F7B1 F 0.48990(13) 0.6331(2) 0.74139(10) 0.0669(5) Uani 0.80 d PD .
F7B2 F 0.55655(10) 0.5976(2) 0.85392(14) 0.0707(5) Uani 0.80 d PD .
G7B1 F 0.4321(8) 0.6288(16) 0.7414(7) 0.120(4) Uiso 0.20 d PD .
G7B2 F 0.5460(7) 0.6101(15) 0.8083(8) 0.106(4) Uiso 0.20 d PD .
C8 C 0.4170(2) 0.6711(4) 0.8570(3) 0.0566(8) Uani 0.80 d PD .
C8' C 0.4387(10) 0.6640(22) 0.8807(10) 0.063(5) Uiso 0.20 d PD .
F81 F 0.4454(2) 0.8016(2) 0.8964(2) 0.0921(8) Uani 0.80 d PD .
F82 F 0.36117(12) 0.7282(2) 0.80071(13) 0.0784(6) Uani 0.80 d PD .
G81 F 0.4950(5) 0.7127(11) 0.9344(5) 0.082(2) Uiso 0.20 d PD .
G82 F 0.3977(7) 0.7870(16) 0.8506(7) 0.096(3) Uiso 0.20 d PD .

loop_
_atom_type_symbol
_atom_type_description
_atom_type_scat_dispersion_real
_atom_type_scat_dispersion_imag
_atom_type_scat_source
C C 0.0033 0.0016 'International Tables Vol C Tables 4.2.6.8 and 6.1.1.4'
N N 0.0061 0.0033 'International Tables Vol C Tables 4.2.6.8 and 6.1.1.4'
O O 0.0106 0.0060 'International Tables Vol C Tables 4.2.6.8 and 6.1.1.4'
H H 0.0000 0.0000 'International Tables Vol C Tables 4.2.6.8 and 6.1.1.4'
S S 0.1246 0.1234 'International Tables Vol C Tables 4.2.6.8 and 6.1.1.4'
F F 0.0171 0.0103 'International Tables Vol C Tables 4.2.6.8 and 6.1.1.4'

loop_
_geom_angle_atom_site_label_1
_geom_angle_atom_site_label_2
_geom_angle_atom_site_label_3
_geom_angle
_geom_angle_site_symmetry_1
_geom_angle_site_symmetry_3
_geom_angle_publ_flag
C2A S1A C5A 89.79(11) . . ?
C3A C2A C9A 130.6(2) . . ?
C3A C2A S1A 108.9(2) . . ?
C9A C2A S1A 120.5(2) . . ?
C2A C3A N4A 115.7(2) . . ?
C2A C3A C6A 126.6(2) . . ?
N4A C3A C6A 117.6(2) . . ?
C5A N4A C3A 110.6(2) . . ?
N4A C5A C10A 124.9(2) . . ?
N4A C5A S1A 115.0(2) . . ?
C10A C5A S1A 120.0(2) . . ?
N15A C10A C11A 123.7(2) . . ?
N15A C10A C5A 114.8(2) . . ?
C11A C10A C5A 121.5(2) . . ?
C10A C11A C12A 118.4(3) . . ?
C13A C12A C11A 118.9(3) . . ?
C12A C13A C14A 119.1(3) . . ?
N15A C14A C13A 124.4(3) . . ?
C14A N15A C10A 115.5(3) . . ?
C2B S1B C5B 89.89(11) . . ?
C3B C2B C9B 129.0(2) . . ?
C3B C2B S1B 108.8(2) . . ?
C9B C2B S1B 122.0(2) . . ?
C2B C3B N4B 116.1(2) . . ?
C2B C3B C6B 125.1(2) . . ?
N4B C3B C6B 118.7(2) . . ?
C5B N4B C3B 110.4(2) . . ?
N4B C5B C10B 124.2(2) . . ?
N4B C5B S1B 114.8(2) . . ?
C10B C5B S1B 120.9(2) . . ?
N15B C10B C11B 123.8(2) . . ?
N15B C10B C5B 115.0(2) . . ?
C11B C10B C5B 121.2(2) . . ?
C10B C11B C12B 117.8(3) . . ?
C13B C12B C11B 119.7(4) . . ?
C12B C13B C14B 118.7(3) . . ?
N15B C14B C13B 124.3(3) . . ?
C10B N15B C14B 115.7(3) . . ?
C6B C6A C3A 130.5(2) . . ?
C6B C6A C7A 110.5(2) . . ?
C3A C6A C7A 119.0(2) . . ?
C6A C6B C3B 129.5(2) . . ?
C6A C6B C7B 111.0(2) . . ?
C3B C6B C7B 119.4(2) . . ?
F7A1 C7A G7A1 89.6(6) . . ?
F7A1 C7A F7A2 108.8(4) . . ?
G7A1 C7A F7A2 19.9(5) . . ?
F7A1 C7A G7A2 3.6(13) . . ?
G7A1 C7A G7A2 92.9(10) . . ?
F7A2 C7A G7A2 112.2(9) . . ?
F7A1 C7A C8' 123.2(8) . . ?
G7A1 C7A C8' 107.1(8) . . ?
F7A2 C7A C8' 91.5(6) . . ?
G7A2 C7A C8' 123.3(13) . . ?
F7A1 C7A C6A 114.2(4) . . ?
G7A1 C7A C6A 116.6(6) . . ?
F7A2 C7A C6A 111.0(2) . . ?
G7A2 C7A C6A 111.4(12) . . ?
C8' C7A C6A 105.8(7) . . ?
F7A1 C7A C8 109.0(4) . . ?
G7A1 C7A C8 123.7(6) . . ?
F7A2 C7A C8 110.3(3) . . ?
G7A2 C7A C8 108.2(10) . . ?
C8' C7A C8 19.8(6) . . ?
C6A C7A C8 103.4(2) . . ?
G7B2 C7B F7B1 69.6(7) . . ?
G7B2 C7B F7B2 34.1(6) . . ?
F7B1 C7B F7B2 103.4(2) . . ?
G7B2 C7B C6B 121.4(7) . . ?
F7B1 C7B C6B 116.0(2) . . ?
F7B2 C7B C6B 110.2(2) . . ?
G7B2 C7B C8 128.1(7) . . ?
F7B1 C7B C8 112.2(3) . . ?
F7B2 C7B C8 110.6(2) . . ?
C6B C7B C8 104.6(2) . . ?
G7B2 C7B G7B1 108.0(9) . . ?
F7B1 C7B G7B1 38.9(5) . . ?
F7B2 C7B G7B1 140.6(6) . . ?
C6B C7B G7B1 100.4(6) . . ?
C8 C7B G7B1 83.9(6) . . ?
G7B2 C7B C8' 115.9(9) . . ?
F7B1 C7B C8' 126.4(7) . . ?
F7B2 C7B C8' 92.2(6) . . ?
C6B C7B C8' 105.3(7) . . ?
C8 C7B C8' 19.9(6) . . ?
G7B1 C7B C8' 103.3(8) . . ?
G7B1 F7B1 C7B 79.0(8) . . ?
G7B1 F7B1 G7B2 126.6(9) . . ?
C7B F7B1 G7B2 48.3(5) . . ?
G7B2 F7B2 C7B 54.4(9) . . ?
F7B1 G7B1 C7B 62.1(7) . . ?
F7B1 G7B1 F82 132.1(11) . . ?
C7B G7B1 F82 90.1(6) . . ?
F7B2 G7B2 C7B 91.5(12) . . ?
F7B2 G7B2 F7B1 152.4(14) . . ?
C7B G7B2 F7B1 62.1(6) . . ?
C8' C8 G82 112.5(24) . . ?
C8' C8 F81 61.1(22) . . ?
G82 C8 F81 51.7(7) . . ?
C8' C8 F82 165.8(23) . . ?
G82 C8 F82 53.4(8) . . ?
F81 C8 F82 104.8(3) . . ?
C8' C8 C7B 80.6(22) . . ?
G82 C8 C7B 131.3(7) . . ?
F81 C8 C7B 114.9(3) . . ?
F82 C8 C7B 108.3(3) . . ?
C8' C8 C7A 76.4(22) . . ?
G82 C8 C7A 123.5(7) . . ?
F81 C8 C7A 113.2(3) . . ?
F82 C8 C7A 110.7(3) . . ?
C7B C8 C7A 105.0(2) . . ?
C8' C8 G81 17.9(22) . . ?
G82 C8 G81 95.5(9) . . ?
F81 C8 G81 43.9(3) . . ?
F82 C8 G81 148.4(4) . . ?
C7B C8 G81 87.4(4) . . ?
C7A C8 G81 90.5(4) . . ?
C8 C8' F81 96.2(25) . . ?
C8 C8' G81 155.1(30) . . ?
F81 C8' G81 59.7(9) . . ?
C8 C8' G82 46.0(19) . . ?
F81 C8' G82 50.5(9) . . ?
G81 C8' G82 110.1(15) . . ?
C8 C8' C7A 83.7(22) . . ?
F81 C8' C7A 127.0(14) . . ?
G81 C8' C7A 115.1(12) . . ?
G82 C8' C7A 107.0(12) . . ?
C8 C8' C7B 79.4(21) . . ?
F81 C8' C7B 125.8(14) . . ?
G81 C8' C7B 108.4(12) . . ?
G82 C8' C7B 109.7(12) . . ?
C7A C8' C7B 106.4(11) . . ?
C8 C8' F82 10.3(17) . . ?
F81 C8' F82 86.0(10) . . ?
G81 C8' F82 145.2(14) . . ?
G82 C8' F82 35.8(8) . . ?
C7A C8' F82 89.2(8) . . ?
C7B C8' F82 86.1(7) . . ?
G82 F81 C8' 71.1(9) . . ?
G82 F81 G81 136.5(8) . . ?
C8' F81 G81 65.4(8) . . ?
G82 F81 C8 48.5(6) . . ?
C8' F81 C8 22.7(7) . . ?
G81 F81 C8 87.9(5) . . ?
G82 F82 C8 47.5(6) . . ?
G82 F82 G7B1 106.4(7) . . ?
C8 F82 G7B1 77.7(4) . . ?
G82 F82 C8' 43.6(8) . . ?
C8 F82 C8' 3.9(6) . . ?
G7B1 F82 C8' 79.9(7) . . ?
F81 G81 C8' 54.9(9) . . ?
F81 G81 C8 48.2(3) . . ?
C8' G81 C8 7.0(9) . . ?
C8 G82 F81 79.8(8) . . ?
C8 G82 F82 79.1(11) . . ?
F81 G82 F82 157.9(13) . . ?
C8 G82 C8' 21.5(8) . . ?
F81 G82 C8' 58.4(9) . . ?
F82 G82 C8' 100.6(13) . . ?

loop_
_geom_bond_atom_site_label_1
_geom_bond_atom_site_label_2
_geom_bond_distance
_geom_bond_site_symmetry_2
_geom_bond_publ_flag
S1A C2A 1.721(2) . ?
S1A C5A 1.727(2) . ?
C2A C3A 1.374(3) . ?
C2A C9A 1.494(3) . ?
C3A N4A 1.383(3) . ?
C3A C6A 1.463(3) . ?
N4A C5A 1.296(3) . ?
C5A C10A 1.470(3) . ?
C10A N15A 1.347(3) . ?
C10A C11A 1.377(4) . ?
C11A C12A 1.381(4) . ?
C12A C13A 1.359(5) . ?
C13A C14A 1.362(5) . ?
C14A N15A 1.342(4) . ?
S1B C2B 1.724(2) . ?
S1B C5B 1.725(3) . ?
C2B C3B 1.364(3) . ?
C2B C9B 1.500(3) . ?
C3B N4B 1.382(3) . ?
C3B C6B 1.468(3) . ?
N4B C5B 1.301(3) . ?
C5B C10B 1.473(3) . ?
C10B N15B 1.336(3) . ?
C10B C11B 1.375(4) . ?
C11B C12B 1.385(3) . ?
C12B C13B 1.347(6) . ?
C13B C14B 1.360(6) . ?
C14B N15B 1.347(4) . ?
C6A C6B 1.346(3) . ?
C6A C7A 1.507(3) . ?
C6B C7B 1.498(3) . ?
C7A F7A1 1.317(7) . ?
C7A G7A1 1.353(12) . ?
C7A F7A2 1.350(3) . ?
C7A G7A2 1.41(2) . ?
C7A C8' 1.50(2) . ?
C7A C8 1.532(4) . ?
C7B G7B2 1.135(12) . ?
C7B F7B1 1.342(3) . ?
C7B F7B2 1.395(3) . ?
C7B C8 1.507(4) . ?
C7B G7B1 1.490(12) . ?
C7B C8' 1.51(2) . ?
F7B1 G7B1 0.954(13) . ?
F7B1 G7B2 1.423(13) . ?
F7B2 G7B2 0.782(12) . ?
G7B1 F82 1.788(14) . ?
C8 C8' 0.522(15) . ?
C8 G82 1.025(12) . ?
C8 F81 1.347(4) . ?
C8 F82 1.365(5) . ?
C8 G81 1.805(9) . ?
C8' F81 1.19(2) . ?
C8' G81 1.32(2) . ?
C8' G82 1.32(2) . ?
C8' F82 1.88(2) . ?
F81 G82 1.073(12) . ?
F81 G81 1.251(9) . ?
F82 G82 1.116(13) . ?
